data_2000226
loop_
_publ_author_name
'Liu, X. L.'
'Chen, H. L.'
'Miao, F. M.'
'Song, L. C.'
'Hu, Q. M.'

_publ_section_title
;
 Structure of an Fe--S cluster complex
;
_journal_issue 10
_journal_name_full 'Acta Crystallographica Section C'
_journal_page_first 2199
_journal_page_last 2201
_journal_paper_doi 10.1107/S0108270191003062
_journal_volume 47
_journal_year 1991
_chemical_formula_sum 'C14 H10 Fe2 O7 S2'
_space_group_IT_number 14
_space_group_name_Hall '-P 2yn'
_space_group_name_H-M_alt 'P 1 21/n 1'
_symmetry_cell_setting monoclinic
_symmetry_space_group_name_H-M 'P 1 21/n 1'
_cell_angle_alpha 90
_cell_angle_beta 97.06(4)
_cell_angle_gamma 90
_cell_formula_units_Z 4
_cell_length_a 9.023(3)
_cell_length_b 12.081(5)
_cell_length_c 16.720(11)
_cell_volume 1808.8(15)
_diffrn_radiation_type Mo
_diffrn_radiation_wavelength 0.71073
_exptl_absorpt_coefficient_mu 1.9
_exptl_crystal_density_diffrn 1.71
_exptl_crystal_F_000 936
_cod_data_source_file ab0169.cif
_cod_data_source_block ab0169a
_cod_original_cell_volume 1809.4
_cod_original_formula_sum 'C14 H10 S2 Fe2 O7'
_cod_database_code 2000226

loop_
_space_group_symop_id
_space_group_symop_operation_xyz
1 x,y,z
2 -x+1/2,y+1/2,-z+1/2
3 -x,-y,-z
4 x+1/2,-y+1/2,z+1/2

loop_
_atom_site_label
_atom_site_fract_x
_atom_site_fract_y
_atom_site_fract_z
_atom_site_U_iso_or_equiv
Fe(1) .10790(10) .09030(10) -.2164(7) 3.27(2)
Fe(2) -.10490(10) -.03190(10) -.2708(8) 3.66(3)
S(1) .1201(3) -.0959(2) -.21940(10) 3.56(4)
S(2) .0423(3) .0597(2) -.34900(10) 3.65(5)
O(1) .0320(9) .0989(6) -.0526(4) 6.9(2)
O(2) -.0004(8) .3152(5) -.2497(4) 5.7(2)
O(3) .4282(8) .1346(6) -.1843(5) 7.1(2)
O(4) -.3303(8) .1386(6) -.3142(5) 7.0(2)
O(5) -.2460(8) -.0822(8) -.1275(4) 7.5(2)
O(6) -.2325(9) -.2164(6) -.3714(5) 7.4(2)
O(7) .2500(10) -.2081(6) -.0918(5) 8.1(2)
C(1) .0630(10) .0958(7) -.1161(6) 4.5(2)
C(2) .0423(9) .2300(8) -.2370(5) 3.8(2)
C(3) .3040(10) .1191(7) -.1974(6) 4.5(2)
C(4) -.2440(10) .0722(8) -.2992(6) 5.0(2)
C(5) -.1900(10) -.0650(9) -.1834(6) 5.1(2)
C(6) -.1830(10) -.1468(9) -.3323(6) 4.7(2)
C(7) .1130(10) -.1653(8) -.1207(6) 5.0(2)
C(8) .351(2) -.1300(10) -.0526(9) 9.0(4)
C(11) .1711(9) -.0267(7) -.3936(5) 3.6(2)
C(12) .3214(9) .0020(8) -.3843(5) 4.2(2)
C(13) .4170(10) -.0578(8) -.4245(6) 5.0(2)
C(14) .3690(10) -.1462(8) -.4732(6) 4.9(2)
C(15) .2200(10) -.1722(9) -.4819(6) 5.5(3)
C(16) .1170(10) -.1140(8) -.4427(6) 4.8(2)
H(71) .083(8) -.113(6) -.082(4) 4(2)
H(72) .032(8) -.220(6) -.127(5) 5(2)
H(81) .391(8) -.087(6) -.103(4) 5(2)
H(82) .444(8) -.167(6) -.002(5) 6(2)
H(83) .305(8) -.062(6) -.041(5) 5(2)
H(12) .334(8) .055(6) -.336(4) 5(2)
H(13) .501(8) -.030(6) -.435(4) 4(2)
H(14) .442(8) -.193(6) -.500(5) 4(2)
H(15) .194(8) -.223(6) -.518(4) 4(2)
H(16) .004(8) -.136(6) -.456(4) 4(2)
